data_2229434
loop_
_publ_author_name
'Dong, Su-Lan'
'Cheng, Xiao-Chun'

_publ_section_title
;
 (<i>Z</i>)-3-(Benzylcarbamoyl)prop-2-enoic acid
;
_journal_coeditor_code KJ2163
_journal_issue 3
_journal_name_full 'Acta Crystallographica Section E'
_journal_page_first o689
_journal_paper_doi 10.1107/S160053681100609X
_journal_volume 67
_journal_year 2011
_chemical_formula_iupac 'C11 H11 N O3'
_chemical_formula_moiety 'C11 H11 N O3'
_chemical_formula_sum 'C11 H11 N O3'
_chemical_formula_weight 205.21
_chemical_name_systematic
;
(<i>Z</i>)-3-(Benzylcarbamoyl)prop-2-enoic acid
;
_space_group_IT_number 14
_symmetry_cell_setting monoclinic
_symmetry_space_group_name_Hall '-P 2ybc'
_symmetry_space_group_name_H-M 'P 1 21/c 1'
_atom_sites_solution_hydrogens geom
_atom_sites_solution_primary direct
_atom_sites_solution_secondary difmap
_audit_creation_method SHELXL-97
_cell_angle_alpha 90.00
_cell_angle_beta 108.44(3)
_cell_angle_gamma 90.00
_cell_formula_units_Z 4
_cell_length_a 10.651(2)
_cell_length_b 12.601(3)
_cell_length_c 8.3130(17)
_cell_measurement_reflns_used 25
_cell_measurement_temperature 298(2)
_cell_measurement_theta_max 12
_cell_measurement_theta_min 9
_cell_volume 1058.4(4)
_computing_cell_refinement 'CAD-4 Software (Enraf--Nonius, 1989)'
_computing_data_collection 'CAD-4 Software (Enraf--Nonius, 1989)'
_computing_data_reduction 'XCAD4 (Harms & Wocadlo, 1995)'
_computing_molecular_graphics 'ORTEP-3 for Windows (Farrugia, 1997)'
_computing_publication_material 'SHELXL97 (Sheldrick, 2008)'
_computing_structure_refinement 'SHELXL97 (Sheldrick, 2008)'
_computing_structure_solution 'SHELXS97 (Sheldrick, 2008)'
_diffrn_ambient_temperature 298(2)
_diffrn_measured_fraction_theta_full 0.999
_diffrn_measured_fraction_theta_max 0.999
_diffrn_measurement_device_type 'Enraf--Nonius CAD-4'
_diffrn_measurement_method \w/2\q
_diffrn_radiation_monochromator graphite
_diffrn_radiation_source 'fine-focus sealed tube'
_diffrn_radiation_type MoK\a
_diffrn_radiation_wavelength 0.71073
_diffrn_reflns_av_R_equivalents 0.0216
_diffrn_reflns_av_sigmaI/netI 0.0595
_diffrn_reflns_limit_h_max 0
_diffrn_reflns_limit_h_min -12
_diffrn_reflns_limit_k_max 15
_diffrn_reflns_limit_k_min 0
_diffrn_reflns_limit_l_max 9
_diffrn_reflns_limit_l_min -9
_diffrn_reflns_number 2018
_diffrn_reflns_theta_full 25.27
_diffrn_reflns_theta_max 25.27
_diffrn_reflns_theta_min 2.02
_diffrn_standards_decay_% 1
_diffrn_standards_interval_count 200
_diffrn_standards_interval_time 2
_diffrn_standards_number 3
_exptl_absorpt_coefficient_mu 0.095
_exptl_absorpt_correction_T_max 0.9906
_exptl_absorpt_correction_T_min 0.9722
_exptl_absorpt_correction_type psi-scan
_exptl_absorpt_process_details '(North <i>et al.</i>, 1968)'
_exptl_crystal_colour colorless
_exptl_crystal_density_diffrn 1.288
_exptl_crystal_density_method 'not measured'
_exptl_crystal_description block
_exptl_crystal_F_000 432
_exptl_crystal_size_max 0.30
_exptl_crystal_size_mid 0.20
_exptl_crystal_size_min 0.10
_refine_diff_density_max 0.167
_refine_diff_density_min -0.157
_refine_ls_extinction_coef 0.030(5)
_refine_ls_extinction_expression Fc^*^=kFc[1+0.001xFc^2^\l^3^/sin(2\q)]^-1/4^
_refine_ls_extinction_method 'SHELXL97 (Sheldrick, 2008)'
_refine_ls_goodness_of_fit_ref 1.002
_refine_ls_hydrogen_treatment constr
_refine_ls_matrix_type full
_refine_ls_number_parameters 137
_refine_ls_number_reflns 1913
_refine_ls_number_restraints 0
_refine_ls_restrained_S_all 1.002
_refine_ls_R_factor_all 0.1249
_refine_ls_R_factor_gt 0.0574
_refine_ls_shift/su_max 0.000
_refine_ls_shift/su_mean 0.000
_refine_ls_structure_factor_coef Fsqd
_refine_ls_weighting_details 'calc w=1/[\s^2^(Fo^2^)+(0.0780P)^2^+0.0000P] where P=(Fo^2^+2Fc^2^)/3'
_refine_ls_weighting_scheme calc
_refine_ls_wR_factor_gt 0.1368
_refine_ls_wR_factor_ref 0.1746
_reflns_number_gt 1013
_reflns_number_total 1913
_reflns_threshold_expression I>2\s(I)
_cod_data_source_file kj2163.cif
_cod_data_source_block I
_cod_original_sg_symbol_H-M 'P 21/c'
_cod_database_code 2229434
_cod_database_fobs_code 2229434

loop_
_symmetry_equiv_pos_as_xyz
'x, y, z'
'-x, y+1/2, -z+1/2'
'-x, -y, -z'
'x, -y-1/2, z-1/2'

loop_
_atom_site_type_symbol
_atom_site_label
_atom_site_fract_x
_atom_site_fract_y
_atom_site_fract_z
_atom_site_U_iso_or_equiv
_atom_site_adp_type
_atom_site_calc_flag
_atom_site_refinement_flags
_atom_site_occupancy
_atom_site_disorder_assembly
_atom_site_disorder_group
N N 0.6963(2) 0.4593(2) 0.1087(3) 0.0537(7) Uani d . 1 . .
H H0A 0.6678 0.5211 0.1242 0.064 Uiso calc R 1 . .
O O1 0.6741(2) 0.28274(17) 0.1283(3) 0.0636(7) Uani d . 1 . .
C C1 1.0039(4) 0.3602(3) 0.2253(6) 0.0904(14) Uani d . 1 . .
H H1A 0.9678 0.2962 0.1767 0.108 Uiso calc R 1 . .
O O2 0.3695(2) 0.17148(18) 0.3280(3) 0.0750(8) Uani d . 1 . .
C C2 1.1254(4) 0.3611(4) 0.3536(7) 0.1015(16) Uani d . 1 . .
H H2A 1.1693 0.2975 0.3903 0.122 Uiso calc R 1 . .
O O3 0.5270(2) 0.15868(18) 0.2112(3) 0.0669(7) Uani d . 1 . .
H H3B 0.5786 0.2005 0.1821 0.100 Uiso d R 1 . .
C C3 1.1799(4) 0.4531(4) 0.4250(6) 0.0853(13) Uani d . 1 . .
H H3A 1.2611 0.4532 0.5106 0.102 Uiso calc R 1 . .
C C4 1.1149(4) 0.5457(4) 0.3707(6) 0.0871(13) Uani d . 1 . .
H H4A 1.1519 0.6097 0.4188 0.104 Uiso calc R 1 . .
C C5 0.9942(4) 0.5450(3) 0.2443(5) 0.0754(11) Uani d . 1 . .
H H5A 0.9505 0.6088 0.2085 0.090 Uiso calc R 1 . .
C C6 0.9377(3) 0.4525(3) 0.1707(4) 0.0547(9) Uani d . 1 . .
C C7 0.8043(3) 0.4522(3) 0.0365(4) 0.0621(10) Uani d . 1 . .
H H7A 0.7989 0.5117 -0.0394 0.074 Uiso calc R 1 . .
H H7B 0.7946 0.3876 -0.0296 0.074 Uiso calc R 1 . .
C C8 0.6403(3) 0.3750(2) 0.1514(4) 0.0491(8) Uani d . 1 . .
C C9 0.5356(3) 0.3986(3) 0.2282(4) 0.0500(8) Uani d . 1 . .
H H9A 0.5219 0.4702 0.2440 0.060 Uiso calc R 1 . .
C C10 0.4586(3) 0.3320(3) 0.2777(4) 0.0522(8) Uani d . 1 . .
H H10A 0.3995 0.3648 0.3235 0.063 Uiso calc R 1 . .
C C11 0.4498(4) 0.2143(3) 0.2731(4) 0.0556(9) Uani d . 1 . .

loop_
_atom_site_aniso_label
_atom_site_aniso_U_11
_atom_site_aniso_U_22
_atom_site_aniso_U_33
_atom_site_aniso_U_12
_atom_site_aniso_U_13
_atom_site_aniso_U_23
N 0.0488(16) 0.0458(15) 0.0658(18) 0.0025(13) 0.0169(14) 0.0026(13)
O1 0.0654(15) 0.0463(13) 0.0842(17) 0.0078(12) 0.0306(13) -0.0028(12)
C1 0.064(2) 0.062(3) 0.134(4) 0.000(2) 0.016(3) -0.001(2)
O2 0.0792(17) 0.0585(15) 0.094(2) -0.0142(14) 0.0373(16) 0.0101(14)
C2 0.068(3) 0.083(3) 0.141(4) 0.014(2) 0.014(3) 0.025(3)
O3 0.0856(18) 0.0436(13) 0.0764(16) -0.0009(12) 0.0326(15) 0.0007(12)
C3 0.066(3) 0.109(4) 0.078(3) 0.001(3) 0.020(2) -0.001(3)
C4 0.077(3) 0.086(3) 0.097(3) -0.011(3) 0.025(3) -0.027(3)
C5 0.070(2) 0.061(3) 0.088(3) 0.002(2) 0.014(2) -0.003(2)
C6 0.0485(19) 0.055(2) 0.065(2) -0.0001(17) 0.0250(17) 0.0034(18)
C7 0.059(2) 0.066(2) 0.067(2) -0.0028(18) 0.0293(19) 0.0036(18)
C8 0.0486(19) 0.0436(18) 0.0496(19) 0.0012(16) 0.0075(15) -0.0011(15)
C9 0.055(2) 0.0375(17) 0.057(2) 0.0008(15) 0.0162(17) -0.0012(15)
C10 0.058(2) 0.0462(18) 0.054(2) 0.0006(17) 0.0205(17) 0.0011(16)
C11 0.061(2) 0.0463(19) 0.053(2) -0.0039(19) 0.0084(17) 0.0024(17)

loop_
_atom_type_symbol
_atom_type_description
_atom_type_scat_dispersion_real
_atom_type_scat_dispersion_imag
_atom_type_scat_source
C C 0.0033 0.0016 'International Tables Vol C Tables 4.2.6.8 and 6.1.1.4'
H H 0.0000 0.0000 'International Tables Vol C Tables 4.2.6.8 and 6.1.1.4'
N N 0.0061 0.0033 'International Tables Vol C Tables 4.2.6.8 and 6.1.1.4'
O O 0.0106 0.0060 'International Tables Vol C Tables 4.2.6.8 and 6.1.1.4'

loop_
_geom_angle_atom_site_label_1
_geom_angle_atom_site_label_2
_geom_angle_atom_site_label_3
_geom_angle_site_symmetry_1
_geom_angle_site_symmetry_3
_geom_angle
_geom_angle_publ_flag
C8 N C7 . . 122.9(3) no
C8 N H0A . . 118.5 ?
C7 N H0A . . 118.5 ?
C6 C1 C2 . . 120.5(4) ?
C6 C1 H1A . . 119.8 ?
C2 C1 H1A . . 119.8 ?
C3 C2 C1 . . 120.7(4) ?
C3 C2 H2A . . 119.6 ?
C1 C2 H2A . . 119.6 ?
C11 O3 H3B . . 108.9 ?
C2 C3 C4 . . 119.3(4) ?
C2 C3 H3A . . 120.4 ?
C4 C3 H3A . . 120.4 ?
C3 C4 C5 . . 120.1(4) ?
C3 C4 H4A . . 120.0 ?
C5 C4 H4A . . 120.0 ?
C6 C5 C4 . . 121.3(4) ?
C6 C5 H5A . . 119.3 ?
C4 C5 H5A . . 119.3 ?
C1 C6 C5 . . 118.1(4) ?
C1 C6 C7 . . 121.0(3) ?
C5 C6 C7 . . 120.9(3) ?
N C7 C6 . . 112.2(3) no
N C7 H7A . . 109.2 ?
C6 C7 H7A . . 109.2 ?
N C7 H7B . . 109.2 ?
C6 C7 H7B . . 109.2 ?
H7A C7 H7B . . 107.9 ?
O1 C8 N . . 122.1(3) no
O1 C8 C9 . . 123.1(3) no
N C8 C9 . . 114.8(3) no
C10 C9 C8 . . 129.1(3) ?
C10 C9 H9A . . 115.5 ?
C8 C9 H9A . . 115.5 ?
C9 C10 C11 . . 131.6(3) ?
C9 C10 H10A . . 114.2 ?
C11 C10 H10A . . 114.2 ?
O2 C11 O3 . . 121.0(3) no
O2 C11 C10 . . 118.7(3) no
O3 C11 C10 . . 120.3(3) no

loop_
_geom_bond_atom_site_label_1
_geom_bond_atom_site_label_2
_geom_bond_site_symmetry_2
_geom_bond_distance
_geom_bond_publ_flag
N C8 . 1.320(4) no
N C7 . 1.459(4) no
N H0A . 0.8600 ?
O1 C8 . 1.250(3) no
C1 C6 . 1.361(5) ?
C1 C2 . 1.392(6) ?
C1 H1A . 0.9300 ?
O2 C11 . 1.216(4) no
C2 C3 . 1.347(6) ?
C2 H2A . 0.9300 ?
O3 C11 . 1.304(4) no
O3 H3B . 0.8501 ?
C3 C4 . 1.360(6) ?
C3 H3A . 0.9300 ?
C4 C5 . 1.379(5) ?
C4 H4A . 0.9300 ?
C5 C6 . 1.365(5) ?
C5 H5A . 0.9300 ?
C6 C7 . 1.503(4) ?
C7 H7A . 0.9700 ?
C7 H7B . 0.9700 ?
C8 C9 . 1.480(4) ?
C9 C10 . 1.327(4) ?
C9 H9A . 0.9300 ?
C10 C11 . 1.485(4) ?
C10 H10A . 0.9300 ?

loop_
_geom_hbond_atom_site_label_D
_geom_hbond_atom_site_label_H
_geom_hbond_atom_site_label_A
_geom_hbond_site_symmetry_A
_geom_hbond_distance_DH
_geom_hbond_distance_HA
_geom_hbond_distance_DA
_geom_hbond_angle_DHA
_geom_hbond_publ_flag
O3 H3B O1 . 0.85 1.61 2.461(3) 178 yes
N H0A O2 2_655 0.86 2.00 2.855(3) 171 yes
C9 H9A O3 2_655 0.93 2.48 3.413(4) 177 yes

loop_
_geom_torsion_atom_site_label_1
_geom_torsion_atom_site_label_2
_geom_torsion_atom_site_label_3
_geom_torsion_atom_site_label_4
_geom_torsion_site_symmetry_1
_geom_torsion_site_symmetry_2
_geom_torsion_site_symmetry_3
_geom_torsion_site_symmetry_4
_geom_torsion
_geom_torsion_publ_flag
C6 C1 C2 C3 . . . . -0.4(7) ?
C1 C2 C3 C4 . . . . 0.1(7) ?
C2 C3 C4 C5 . . . . 0.3(7) ?
C3 C4 C5 C6 . . . . -0.3(6) ?
C2 C1 C6 C5 . . . . 0.4(6) ?
C2 C1 C6 C7 . . . . -177.9(4) ?
C4 C5 C6 C1 . . . . -0.1(6) ?
C4 C5 C6 C7 . . . . 178.2(4) ?
C8 N C7 C6 . . . . -89.9(4) ?
C1 C6 C7 N . . . . 98.2(4) ?
C5 C6 C7 N . . . . -80.0(4) ?
C7 N C8 O1 . . . . -1.9(5) ?
C7 N C8 C9 . . . . 177.9(3) ?
O1 C8 C9 C10 . . . . -3.0(5) ?
N C8 C9 C10 . . . . 177.2(3) ?
C8 C9 C10 C11 . . . . -0.3(5) ?
C9 C10 C11 O2 . . . . 179.7(3) ?
C9 C10 C11 O3 . . . . -0.3(5) ?

loop_
_cod_related_entry_id
_cod_related_entry_database
_cod_related_entry_code
1 ChemSpider 1266562
